data_4034751
loop_
_publ_author_name
'Agirre, Maddalen'
'Henrion, Sylvain'
'Rivilla, Ivan'
'Miranda, Jos\'e I'
'Coss\'io, Fernando P'
'Carboni, Bertrand'
'Villalgordo, Jos\'e M'
'Carreaux, Fran\,cois'

_publ_section_title
;
 1,3-Dioxa-[3,3]-sigmatropic Oxo-Rearrangement of Substituted Allylic
 Carbamates: Scope and Mechanistic Studies.
;
_journal_issue 24
_journal_name_full 'The Journal of organic chemistry'
_journal_page_first 14861
_journal_page_last 14881
_journal_paper_doi 10.1021/acs.joc.8b01320
_journal_volume 83
_journal_year 2018
_chemical_compound_source 'synthesis as described'
_chemical_formula_moiety 'C18 H19 N1 O4 S1'
_chemical_formula_sum 'C18 H19 N O4 S'
_chemical_formula_weight 345.4
_space_group_crystal_system triclinic
_space_group_IT_number 2
_space_group_name_Hall '-P 1'
_space_group_name_H-M_alt 'P -1'
_symmetry_cell_setting triclinic
_symmetry_Int_Tables_number 2
_symmetry_space_group_name_Hall '-P 1'
_symmetry_space_group_name_H-M 'P -1'
_atom_sites_solution_hydrogens geom
_atom_sites_solution_primary direct
_audit_creation_date 2017-01-09T13:21:50-00:00
_audit_creation_method 'WinGX routine CIF_UPDATE'
_audit_update_record
;
2018-02-20 deposited with the CCDC.
2018-03-19 downloaded from the CCDC.
;
_cell_angle_alpha 95.356(2)
_cell_angle_beta 92.661(3)
_cell_angle_gamma 96.203(2)
_cell_formula_units_Z 4
_cell_length_a 10.6301(4)
_cell_length_b 12.3190(3)
_cell_length_c 13.3645(5)
_cell_measurement_reflns_used 5325
_cell_measurement_temperature 150.01(10)
_cell_measurement_theta_max 75.713
_cell_measurement_theta_min 3.602
_cell_measurement_wavelength 1.54184
_cell_volume 1729.44(10)
_computing_cell_refinement 'CrysAlis Pro (Oxford Diffraction Ltd., 2011)'
_computing_data_collection 'CrysAlis Pro (Oxford Diffraction Ltd., 2011)'
_computing_data_reduction 'CrysAlis Pro (Oxford Diffraction Ltd., 2011)'
_computing_molecular_graphics 'Diamond v.3.2f (Crystal Impact GbR, 2008)'
_computing_publication_material 'WinGX publication routines (Farrugia, 1999)'
_computing_structure_refinement 'SHELXL-97 (Sheldrick, 2008)'
_computing_structure_solution 'OLEX2 (Dolomanov et al, 2009)'
_diffrn_ambient_temperature 150.01(10)
_diffrn_detector 'CCD plate'
_diffrn_detector_area_resol_mean 5.2012
_diffrn_detector_type Atlas
_diffrn_measured_fraction_theta_full 1
_diffrn_measured_fraction_theta_max 1
_diffrn_measurement_details
;
#__ type_ start__ end____ width___ exp.time_
  1 omega -111.00  -16.00   1.0000    1.5000
omega____ theta____ kappa____ phi______ frames
    -      -40.8256  -37.0000   30.0000 95

#__ type_ start__ end____ width___ exp.time_
  2 omega  -67.00   35.00   1.0000    1.5000
omega____ theta____ kappa____ phi______ frames
    -      -40.8256   37.0000 -150.0000 102

#__ type_ start__ end____ width___ exp.time_
  3 omega    2.00   79.00   1.0000    1.5000
omega____ theta____ kappa____ phi______ frames
    -       40.8256 -125.0000   30.0000 77

#__ type_ start__ end____ width___ exp.time_
  4 omega  -49.00  -22.00   1.0000    6.0000
omega____ theta____ kappa____ phi______ frames
    -      -83.0000   30.0000 -180.0000 27

#__ type_ start__ end____ width___ exp.time_
  5 omega -157.00  -75.00   1.0000    6.0000
omega____ theta____ kappa____ phi______ frames
    -      -83.0000  178.0000  -30.0000 82

#__ type_ start__ end____ width___ exp.time_
  6 omega -113.00  -43.00   1.0000    6.0000
omega____ theta____ kappa____ phi______ frames
    -      -83.0000   61.0000    0.0000 70

#__ type_ start__ end____ width___ exp.time_
  7 omega   88.00  114.00   1.0000    6.0000
omega____ theta____ kappa____ phi______ frames
    -      113.0000 -111.0000 -180.0000 26

#__ type_ start__ end____ width___ exp.time_
  8 omega   37.00   69.00   1.0000    6.0000
omega____ theta____ kappa____ phi______ frames
    -      113.0000  -30.0000 -120.0000 32

#__ type_ start__ end____ width___ exp.time_
  9 omega   37.00   80.00   1.0000    6.0000
omega____ theta____ kappa____ phi______ frames
    -      113.0000 -111.0000 -180.0000 43

#__ type_ start__ end____ width___ exp.time_
 10 omega   52.00  110.00   1.0000    6.0000
omega____ theta____ kappa____ phi______ frames
    -      113.0000 -111.0000  -60.0000 58

#__ type_ start__ end____ width___ exp.time_
 11 omega   55.00  112.00   1.0000    6.0000
omega____ theta____ kappa____ phi______ frames
    -      113.0000 -111.0000   30.0000 57

#__ type_ start__ end____ width___ exp.time_
 12 omega   47.00  100.00   1.0000    6.0000
omega____ theta____ kappa____ phi______ frames
    -      113.0000  -94.0000 -120.0000 53

#__ type_ start__ end____ width___ exp.time_
 13 omega   34.00   81.00   1.0000    6.0000
omega____ theta____ kappa____ phi______ frames
    -      113.0000  -94.0000   60.0000 47

#__ type_ start__ end____ width___ exp.time_
 14 omega  118.00  149.00   1.0000    6.0000
omega____ theta____ kappa____ phi______ frames
    -      113.0000   30.0000 -150.0000 31

#__ type_ start__ end____ width___ exp.time_
 15 omega   34.00   83.00   1.0000    6.0000
omega____ theta____ kappa____ phi______ frames
    -      113.0000  -94.0000 -180.0000 49

#__ type_ start__ end____ width___ exp.time_
 16 omega   36.00   66.00   1.0000    6.0000
omega____ theta____ kappa____ phi______ frames
    -      113.0000  -30.0000 -180.0000 30

#__ type_ start__ end____ width___ exp.time_
 17 omega   36.00   65.00   1.0000    6.0000
omega____ theta____ kappa____ phi______ frames
    -      113.0000  -30.0000  -90.0000 29

#__ type_ start__ end____ width___ exp.time_
 18 omega   82.00  156.00   1.0000    6.0000
omega____ theta____ kappa____ phi______ frames
    -      113.0000   30.0000   60.0000 74

#__ type_ start__ end____ width___ exp.time_
 19 omega   45.00   82.00   1.0000    6.0000
omega____ theta____ kappa____ phi______ frames
    -      113.0000  -94.0000  -30.0000 37

#__ type_ start__ end____ width___ exp.time_
 20 omega   35.00   68.00   1.0000    6.0000
omega____ theta____ kappa____ phi______ frames
    -      113.0000  -30.0000  -60.0000 33

#__ type_ start__ end____ width___ exp.time_
 21 omega   44.00   77.00   1.0000    6.0000
omega____ theta____ kappa____ phi______ frames
    -      113.0000  -45.0000   60.0000 33

#__ type_ start__ end____ width___ exp.time_
 22 omega   35.00   69.00   1.0000    6.0000
omega____ theta____ kappa____ phi______ frames
    -      113.0000  -30.0000 -150.0000 34

#__ type_ start__ end____ width___ exp.time_
 23 omega   38.00   77.00   1.0000    6.0000
omega____ theta____ kappa____ phi______ frames
    -      113.0000  -45.0000  150.0000 39

#__ type_ start__ end____ width___ exp.time_
 24 omega   29.00  105.00   1.0000    6.0000
omega____ theta____ kappa____ phi______ frames
    -      113.0000  -94.0000   90.0000 76

#__ type_ start__ end____ width___ exp.time_
 25 omega   33.00  148.00   1.0000    6.0000
omega____ theta____ kappa____ phi______ frames
    -      113.0000  -15.0000   30.0000 115
;
_diffrn_measurement_device '\k-geometry diffractometer'
_diffrn_measurement_device_type 'Agilent SuperNova'
_diffrn_measurement_method '\w scans'
_diffrn_orient_matrix_UB_11 0.098501
_diffrn_orient_matrix_UB_12 -0.0384541
_diffrn_orient_matrix_UB_13 0.0730821
_diffrn_orient_matrix_UB_21 0.0827592
_diffrn_orient_matrix_UB_22 -0.0269675
_diffrn_orient_matrix_UB_23 -0.0886168
_diffrn_orient_matrix_UB_31 0.0690599
_diffrn_orient_matrix_UB_32 0.1173652
_diffrn_orient_matrix_UB_33 0.0159549
_diffrn_radiation_monochromator 'Multilayer optics'
_diffrn_radiation_probe x-ray
_diffrn_radiation_source 'Nova (Cu) X-ray micro-source'
_diffrn_radiation_type CuK\a
_diffrn_radiation_wavelength 1.54184
_diffrn_reflns_av_R_equivalents 0.0403
_diffrn_reflns_av_unetI/netI 0.0648
_diffrn_reflns_Laue_measured_fraction_full 1
_diffrn_reflns_Laue_measured_fraction_max 1
_diffrn_reflns_limit_h_max 12
_diffrn_reflns_limit_h_min -12
_diffrn_reflns_limit_k_max 14
_diffrn_reflns_limit_k_min -12
_diffrn_reflns_limit_l_max 16
_diffrn_reflns_limit_l_min -16
_diffrn_reflns_number 13169
_diffrn_reflns_point_group_measured_fraction_max 1
_diffrn_reflns_theta_full 67.684
_diffrn_reflns_theta_max 68.981
_diffrn_reflns_theta_min 3.327
_diffrn_source 'SuperNova (Cu) X-ray Source'
_diffrn_source_current 0.8
_diffrn_source_power 0.04
_diffrn_source_voltage 50
_exptl_absorpt_coefficient_mu 1.847
_exptl_absorpt_correction_T_max 0.909
_exptl_absorpt_correction_T_min 0.693
_exptl_absorpt_correction_type analytical
_exptl_absorpt_process_details
;
CrysAlisPro, Agilent Technologies,
Version 1.171.36.24 (release 03-12-2012 CrysAlis171 .NET)
(compiled Dec  3 2012,18:21:49)
Analytical numeric absorption correction using a multifaceted crystal
			model based on expressions derived by R.C. Clark & J.S. Reid.
(Clark, R. C. & Reid, J. S. (1995). Acta Cryst. A51, 887-897)
;
_exptl_crystal_colour colourless
_exptl_crystal_density_diffrn 1.327
_exptl_crystal_density_method 'not measured'
_exptl_crystal_description plate
_exptl_crystal_F_000 728
_exptl_crystal_size_max 0.3485
_exptl_crystal_size_mid 0.1094
_exptl_crystal_size_min 0.0525
_refine_diff_density_max 0.474
_refine_diff_density_min -0.406
_refine_diff_density_rms 0.065
_refine_ls_extinction_method none
_refine_ls_goodness_of_fit_ref 1.047
_refine_ls_hydrogen_treatment constr
_refine_ls_matrix_type full
_refine_ls_number_parameters 478
_refine_ls_number_reflns 6412
_refine_ls_number_restraints 78
_refine_ls_restrained_S_all 1.054
_refine_ls_R_factor_all 0.0651
_refine_ls_R_factor_gt 0.0525
_refine_ls_shift/su_max 0
_refine_ls_shift/su_mean 0
_refine_ls_structure_factor_coef Fsqd
_refine_ls_weighting_details 'w=1/[\s^2^(Fo^2^)+(0.0771P)^2^+0.3670P] where P=(Fo^2^+2Fc^2^)/3'
_refine_ls_weighting_scheme calc
_refine_ls_wR_factor_gt 0.1359
_refine_ls_wR_factor_ref 0.1467
_reflns_number_gt 5186
_reflns_number_total 6412
_reflns_threshold_expression 'I > 2\s(I)'
_cod_data_source_file jo8b01320_si_002.cif
_cod_data_source_block a20160195_muestras12
_cod_original_cell_volume 1729.43(9)
_cod_database_code 4034751

loop_
_space_group_symop_operation_xyz
'x, y, z'
'-x, -y, -z'

loop_
_atom_site_label
_atom_site_type_symbol
_atom_site_fract_x
_atom_site_fract_y
_atom_site_fract_z
_atom_site_U_iso_or_equiv
_atom_site_adp_type
_atom_site_occupancy
_atom_site_calc_flag
_atom_site_disorder_assembly
_atom_site_disorder_group
S1A S -0.26618(6) 0.21915(4) 0.43300(5) 0.03586(17) Uani 1 d . .
O1A O -0.35190(17) 0.14004(13) 0.47619(16) 0.0426(4) Uani 1 d . .
O2A O -0.31674(19) 0.29716(14) 0.37455(16) 0.0467(5) Uani 1 d . .
O3A O -0.05146(19) 0.27526(13) 0.29739(15) 0.0433(4) Uani 1 d . .
O4A O -0.03840(17) 0.09338(12) 0.26046(13) 0.0360(4) Uani 1 d . .
N1A N -0.1827(2) 0.14170(15) 0.36245(17) 0.0358(4) Uani 1 d . .
H1A H -0.2012 0.0701 0.3606 0.043 Uiso 1 calc . .
C1A C -0.1598(2) 0.28826(18) 0.5284(2) 0.0339(5) Uani 1 d . .
C2A C -0.0908(3) 0.22922(19) 0.5892(2) 0.0396(6) Uani 1 d . .
H2A H -0.1023 0.1513 0.5806 0.047 Uiso 1 calc . .
C3A C -0.0051(3) 0.2835(2) 0.6625(2) 0.0423(6) Uani 1 d . .
H3A H 0.0431 0.2424 0.7037 0.051 Uiso 1 calc . .
C4A C 0.0121(3) 0.39838(19) 0.6773(2) 0.0379(5) Uani 1 d . .
C5A C -0.0590(3) 0.4550(2) 0.6160(3) 0.0566(8) Uani 1 d . .
H5A H -0.0497 0.5329 0.6254 0.068 Uiso 1 calc . .
C6A C -0.1439(3) 0.4015(2) 0.5409(3) 0.0590(9) Uani 1 d . .
H6A H -0.1906 0.4423 0.4984 0.071 Uiso 1 calc . .
C7A C 0.1087(3) 0.4569(2) 0.7552(2) 0.0494(7) Uani 1 d . .
H7AA H 0.1839 0.4174 0.7569 0.074 Uiso 1 calc . .
H7AB H 0.0726 0.4598 0.8214 0.074 Uiso 1 calc . .
H7AC H 0.1327 0.5318 0.7381 0.074 Uiso 1 calc . .
C8A C -0.0850(2) 0.18052(18) 0.30541(19) 0.0343(5) Uani 1 d . .
C9A C 0.0726(2) 0.11692(19) 0.2029(2) 0.0387(5) Uani 1 d . .
H9AA H 0.137 0.1692 0.2433 0.046 Uiso 1 calc . .
H9AB H 0.0489 0.1495 0.1407 0.046 Uiso 1 calc . .
C10A C 0.1235(2) 0.0105(2) 0.1777(2) 0.0390(5) Uani 1 d . .
H10A H 0.1396 -0.0331 0.2308 0.047 Uiso 1 calc . .
C11A C 0.1474(2) -0.0265(2) 0.0854(2) 0.0365(5) Uani 1 d . .
H11A H 0.1282 0.0185 0.034 0.044 Uiso 1 calc . .
C12A C 0.2001(2) -0.12859(19) 0.05222(19) 0.0351(5) Uani 1 d . .
C13A C 0.2226(2) -0.1520(2) -0.0485(2) 0.0385(5) Uani 1 d . .
H13A H 0.2039 -0.101 -0.0947 0.046 Uiso 1 calc . .
C14A C 0.2712(2) -0.2469(2) -0.0838(2) 0.0395(6) Uani 1 d . .
H14A H 0.2858 -0.2599 -0.1533 0.047 Uiso 1 calc . .
C15A C 0.2992(2) -0.3240(2) -0.0185(2) 0.0402(6) Uani 1 d . .
C16A C 0.2756(3) -0.3016(2) 0.0825(2) 0.0447(6) Uani 1 d . .
H16A H 0.2931 -0.3532 0.1284 0.054 Uiso 1 calc . .
C17A C 0.2274(3) -0.2060(2) 0.1180(2) 0.0419(6) Uani 1 d . .
H17A H 0.2129 -0.1929 0.1875 0.05 Uiso 1 calc . .
C18A C 0.3548(3) -0.4268(2) -0.0548(3) 0.0540(7) Uani 1 d . .
H18D H 0.2995 -0.4911 -0.039 0.081 Uiso 1 calc . .
H18E H 0.4389 -0.4266 -0.0214 0.081 Uiso 1 calc . .
H18F H 0.3624 -0.4296 -0.1278 0.081 Uiso 1 calc . .
S1B S 0.23126(5) 0.14134(4) 0.51009(4) 0.03192(16) Uani 1 d . .
O1B O 0.19579(19) 0.07475(13) 0.58950(15) 0.0435(5) Uani 1 d . .
O2B O 0.13430(17) 0.17833(14) 0.44899(15) 0.0415(4) Uani 1 d . .
O3B O 0.36015(17) 0.18778(13) 0.32523(14) 0.0383(4) Uani 1 d . .
O4B O 0.43181(17) 0.02044(12) 0.31093(13) 0.0346(4) Uani 1 d . .
N1B N 0.3161(2) 0.06389(15) 0.43980(16) 0.0361(5) Uani 1 d . .
H1B H 0.3272 -0.0019 0.4567 0.043 Uiso 1 calc . .
C1B C 0.3389(3) 0.2505(2) 0.5630(3) 0.032(2) Uani 0.605(13) d A 1
C2B C 0.4488(4) 0.2306(2) 0.6153(3) 0.0309(11) Uani 0.605(13) d A 1
H2B H 0.4672 0.1574 0.6197 0.037 Uiso 0.605(13) calc A 1
C3B C 0.5317(4) 0.3179(3) 0.6614(3) 0.0387(12) Uani 0.605(13) d A 1
H3B H 0.6068 0.3043 0.6972 0.046 Uiso 0.605(13) calc A 1
C4B C 0.5047(3) 0.4250(2) 0.6550(3) 0.0457(16) Uani 0.605(13) d A 1
C5B C 0.3949(3) 0.4449(2) 0.6026(5) 0.0430(12) Uani 0.605(13) d A 1
H5B H 0.3764 0.5182 0.5983 0.052 Uiso 0.605(13) calc A 1
C6B C 0.3119(3) 0.3577(3) 0.5566(4) 0.0403(12) Uani 0.605(13) d A 1
H6B H 0.2369 0.3713 0.5208 0.048 Uiso 0.605(13) calc A 1
C1C C 0.3307(5) 0.2559(3) 0.5604(4) 0.028(3) Uani 0.395(13) d A 2
C2C C 0.4172(8) 0.2458(5) 0.6392(5) 0.051(2) Uani 0.395(13) d A 2
H2C H 0.4222 0.1764 0.6639 0.061 Uiso 0.395(13) calc A 2
C3C C 0.4966(8) 0.3371(6) 0.6819(5) 0.067(3) Uani 0.395(13) d A 2
H3C H 0.5557 0.3301 0.7358 0.08 Uiso 0.395(13) calc A 2
C4C C 0.4893(6) 0.4385(4) 0.6457(4) 0.046(2) Uani 0.395(13) d A 2
C5C C 0.4028(5) 0.4487(3) 0.5669(6) 0.0353(17) Uani 0.395(13) d A 2
H5C H 0.3978 0.5181 0.5422 0.042 Uiso 0.395(13) calc A 2
C6C C 0.3235(5) 0.3574(4) 0.5242(5) 0.0268(16) Uani 0.395(13) d A 2
H6C H 0.2643 0.3644 0.4703 0.032 Uiso 0.395(13) calc A 2
C7B C 0.5935(7) 0.5168(6) 0.7105(6) 0.0552(17) Uani 0.605(13) d A 1
H7BA H 0.5992 0.5062 0.7823 0.083 Uiso 0.605(13) calc A 1
H7BB H 0.5613 0.5871 0.7018 0.083 Uiso 0.605(13) calc A 1
H7BC H 0.6777 0.5168 0.6837 0.083 Uiso 0.605(13) calc A 1
C7C C 0.5741(11) 0.5415(9) 0.6872(9) 0.055(3) Uani 0.395(13) d A 2
H7CA H 0.5319 0.5811 0.7405 0.082 Uiso 0.395(13) calc A 2
H7CB H 0.5907 0.5886 0.633 0.082 Uiso 0.395(13) calc A 2
H7CC H 0.6544 0.5212 0.7147 0.082 Uiso 0.395(13) calc A 2
C8B C 0.3705(2) 0.09958(18) 0.35458(19) 0.0324(5) Uani 1 d . .
C9B C 0.4887(2) 0.04843(19) 0.2176(2) 0.0367(5) Uani 1 d . .
H9BA H 0.5326 0.124 0.2272 0.044 Uiso 1 calc . .
H9BB H 0.4219 0.0448 0.1629 0.044 Uiso 1 calc . .
C10B C 0.5804(2) -0.03042(19) 0.19058(19) 0.0353(5) Uani 1 d . .
H10B H 0.6494 -0.0356 0.237 0.042 Uiso 1 calc . .
C11B C 0.5701(2) -0.09388(18) 0.10456(18) 0.0328(5) Uani 1 d . .
H11B H 0.4949 -0.093 0.0635 0.039 Uiso 1 calc . .
C12B C 0.6619(2) -0.16537(17) 0.06556(18) 0.0307(5) Uani 1 d . .
C13B C 0.6370(2) -0.22375(18) -0.02863(19) 0.0342(5) Uani 1 d . .
H13B H 0.5594 -0.2185 -0.0652 0.041 Uiso 1 calc . .
C14B C 0.7224(2) -0.28927(19) -0.07033(19) 0.0373(5) Uani 1 d . .
H14B H 0.7027 -0.3275 -0.1352 0.045 Uiso 1 calc . .
C15B C 0.8366(2) -0.30033(18) -0.0192(2) 0.0349(5) Uani 1 d . .
C16B C 0.8625(2) -0.2407(2) 0.07455(19) 0.0369(5) Uani 1 d . .
H16B H 0.9405 -0.2457 0.1105 0.044 Uiso 1 calc . .
C17B C 0.7779(2) -0.1745(2) 0.11695(18) 0.0361(5) Uani 1 d . .
H17B H 0.7984 -0.135 0.1812 0.043 Uiso 1 calc . .
C18B C 0.9279(3) -0.3739(2) -0.0635(2) 0.0458(6) Uani 1 d . .
H18A H 1.0117 -0.3546 -0.0287 0.069 Uiso 1 calc . .
H18B H 0.9338 -0.3648 -0.1352 0.069 Uiso 1 calc . .
H18C H 0.8978 -0.4505 -0.0554 0.069 Uiso 1 calc . .

loop_
_atom_site_aniso_label
_atom_site_aniso_U_11
_atom_site_aniso_U_22
_atom_site_aniso_U_33
_atom_site_aniso_U_23
_atom_site_aniso_U_13
_atom_site_aniso_U_12
S1A 0.0336(3) 0.0250(3) 0.0476(4) 0.0029(2) -0.0048(2) 0.0008(2)
O1A 0.0345(9) 0.0307(8) 0.0608(12) 0.0029(8) 0.0007(8) -0.0026(7)
O2A 0.0452(11) 0.0335(8) 0.0602(12) 0.0055(8) -0.0150(9) 0.0059(7)
O3A 0.0493(11) 0.0270(8) 0.0523(11) 0.0095(7) -0.0032(9) -0.0030(7)
O4A 0.0405(9) 0.0279(7) 0.0376(9) 0.0026(6) 0.0005(7) -0.0044(6)
N1A 0.0400(11) 0.0234(8) 0.0425(11) 0.0037(8) -0.0022(9) -0.0013(8)
C1A 0.0311(12) 0.0280(11) 0.0416(13) 0.0019(9) 0.0018(10) -0.0005(9)
C2A 0.0521(15) 0.0281(11) 0.0386(13) 0.0042(9) 0.0007(11) 0.0046(10)
C3A 0.0566(16) 0.0361(12) 0.0348(13) 0.0034(10) -0.0029(12) 0.0094(11)
C4A 0.0407(13) 0.0357(12) 0.0359(13) -0.0011(10) 0.0037(11) 0.0020(10)
C5A 0.0638(19) 0.0256(11) 0.076(2) 0.0017(12) -0.0240(16) -0.0014(12)
C6A 0.065(2) 0.0271(12) 0.081(2) 0.0050(13) -0.0310(17) 0.0029(12)
C7A 0.0554(17) 0.0466(14) 0.0428(15) -0.0033(11) -0.0084(13) 0.0023(12)
C8A 0.0358(12) 0.0289(11) 0.0363(12) 0.0045(9) -0.0091(10) -0.0016(9)
C9A 0.0359(13) 0.0359(12) 0.0427(13) 0.0064(10) 0.0004(11) -0.0055(10)
C10A 0.0385(13) 0.0376(12) 0.0399(14) 0.0095(10) -0.0035(11) -0.0030(10)
C11A 0.0285(11) 0.0392(12) 0.0409(13) 0.0112(10) -0.0023(10) -0.0052(9)
C12A 0.0250(11) 0.0396(12) 0.0392(13) 0.0077(10) -0.0022(9) -0.0051(9)
C13A 0.0294(12) 0.0448(13) 0.0399(13) 0.0117(10) -0.0029(10) -0.0061(10)
C14A 0.0303(12) 0.0470(13) 0.0385(13) 0.0045(10) 0.0012(10) -0.0069(10)
C15A 0.0275(12) 0.0395(12) 0.0509(15) 0.0025(11) -0.0035(11) -0.0047(9)
C16A 0.0448(15) 0.0422(13) 0.0472(15) 0.0131(11) -0.0058(12) 0.0021(11)
C17A 0.0445(14) 0.0449(13) 0.0359(13) 0.0088(10) -0.0028(11) 0.0013(11)
C18A 0.0451(16) 0.0439(14) 0.069(2) -0.0040(13) -0.0019(14) -0.0024(12)
S1B 0.0347(3) 0.0244(3) 0.0361(3) 0.0015(2) 0.0055(2) 0.0009(2)
O1B 0.0571(12) 0.0279(8) 0.0469(10) 0.0058(7) 0.0206(9) 0.0024(7)
O2B 0.0337(9) 0.0447(9) 0.0447(10) -0.0014(8) 0.0011(8) 0.0039(7)
O3B 0.0410(9) 0.0285(8) 0.0462(10) 0.0062(7) 0.0064(8) 0.0043(7)
O4B 0.0381(9) 0.0294(7) 0.0369(9) 0.0028(6) 0.0081(7) 0.0038(6)
N1B 0.0454(12) 0.0241(8) 0.0388(11) 0.0015(8) 0.0090(9) 0.0031(8)
C1B 0.032(3) 0.033(3) 0.033(3) 0.0032(10) 0.0019(10) 0.0043(11)
C2B 0.0322(14) 0.0302(13) 0.0311(13) 0.0033(9) 0.0014(9) 0.0073(9)
C3B 0.0388(15) 0.0394(14) 0.0377(15) 0.0020(9) -0.0007(9) 0.0053(9)
C4B 0.0463(18) 0.0444(18) 0.0453(18) 0.0008(9) 0.0011(9) 0.0043(10)
C5B 0.0456(15) 0.0394(14) 0.0439(15) 0.0034(9) 0.0019(10) 0.0052(9)
C6B 0.0411(14) 0.0392(14) 0.0412(15) 0.0042(9) 0.0021(9) 0.0066(9)
C1C 0.039(5) 0.015(3) 0.031(5) 0.001(2) 0.004(3) 0.001(2)
C2C 0.052(2) 0.051(2) 0.051(2) 0.0066(10) 0.0023(10) 0.0060(10)
C3C 0.066(3) 0.067(3) 0.066(3) 0.0062(10) 0.0023(10) 0.0078(10)
C4C 0.047(3) 0.045(3) 0.046(3) 0.0024(10) 0.0022(10) 0.0045(10)
C5C 0.0373(19) 0.0336(19) 0.035(2) 0.0026(10) 0.0038(10) 0.0044(10)
C6C 0.0283(18) 0.0262(17) 0.0263(18) 0.0029(9) 0.0021(10) 0.0038(9)
C7B 0.059(2) 0.049(2) 0.055(2) 0.0008(17) -0.0048(17) 0.0008(16)
C7C 0.056(3) 0.052(3) 0.054(3) 0.0015(19) -0.0034(19) 0.0034(19)
C8B 0.0302(11) 0.0289(11) 0.0361(12) -0.0008(9) 0.0015(9) -0.0018(8)
C9B 0.0367(13) 0.0339(11) 0.0398(13) 0.0060(9) 0.0070(10) 0.0015(9)
C10B 0.0296(11) 0.0378(12) 0.0378(13) 0.0043(10) 0.0030(10) 0.0003(9)
C11B 0.0261(11) 0.0375(11) 0.0348(12) 0.0094(9) 0.0010(9) -0.0008(9)
C12B 0.0283(11) 0.0317(10) 0.0319(11) 0.0070(8) 0.0044(9) -0.0029(8)
C13B 0.0285(11) 0.0350(11) 0.0368(12) 0.0042(9) -0.0041(9) -0.0051(9)
C14B 0.0393(13) 0.0337(11) 0.0350(12) -0.0051(9) 0.0020(10) -0.0058(9)
C15B 0.0326(12) 0.0292(10) 0.0429(13) 0.0063(9) 0.0104(10) -0.0030(9)
C16B 0.0305(12) 0.0439(12) 0.0371(13) 0.0099(10) 0.0014(10) 0.0038(10)
C17B 0.0342(12) 0.0434(12) 0.0297(12) 0.0021(9) -0.0021(10) 0.0033(10)
C18B 0.0461(15) 0.0379(12) 0.0539(16) 0.0029(11) 0.0138(13) 0.0035(11)

loop_
_atom_type_symbol
_atom_type_number_in_cell
C 72
H 76
N 4
O 16
S 4

loop_
_exptl_crystal_face_index_h
_exptl_crystal_face_index_k
_exptl_crystal_face_index_l
_exptl_crystal_face_perp_dist
-1 8 1 0.0829
-7 0 1 0.151
1 -8 -1 0.0264
0 1 -9 0.0214
0 -1 9 0.0311
1 2 0 0.1023
3 -2 0 0.1705
1 8 0 0.0902

loop_
_geom_angle_atom_site_label_1
_geom_angle_atom_site_label_2
_geom_angle_atom_site_label_3
_geom_angle
O1A S1A N1A 102.78(10)
O1A S1A C1A 109.10(12)
O2A S1A O1A 119.15(12)
O2A S1A N1A 109.54(12)
O2A S1A C1A 109.42(11)
N1A S1A C1A 105.96(11)
C8A O4A C9A 115.82(18)
S1A N1A H1A 117.6
C8A N1A S1A 124.84(16)
C8A N1A H1A 117.6
C2A C1A S1A 119.82(17)
C2A C1A C6A 120.3(3)
C6A C1A S1A 119.8(2)
C1A C2A H2A 120.1
C1A C2A C3A 119.8(2)
C3A C2A H2A 120.1
C2A C3A H3A 119.5
C2A C3A C4A 121.0(3)
C4A C3A H3A 119.5
C3A C4A C7A 120.6(3)
C5A C4A C3A 117.8(3)
C5A C4A C7A 121.6(2)
C4A C5A H5A 119.1
C4A C5A C6A 121.8(2)
C6A C5A H5A 119.1
C1A C6A C5A 119.2(3)
C1A C6A H6A 120.4
C5A C6A H6A 120.4
C4A C7A H7AA 109.5
C4A C7A H7AB 109.5
C4A C7A H7AC 109.5
H7AA C7A H7AB 109.5
H7AA C7A H7AC 109.5
H7AB C7A H7AC 109.5
O3A C8A O4A 127.1(2)
O3A C8A N1A 125.5(2)
O4A C8A N1A 107.32(18)
O4A C9A H9AA 110.4
O4A C9A H9AB 110.4
O4A C9A C10A 106.65(19)
H9AA C9A H9AB 108.6
C10A C9A H9AA 110.4
C10A C9A H9AB 110.4
C9A C10A H10A 118.2
C11A C10A C9A 123.5(2)
C11A C10A H10A 118.2
C10A C11A H11A 115.9
C10A C11A C12A 128.1(2)
C12A C11A H11A 115.9
C13A C12A C11A 119.8(2)
C13A C12A C17A 117.4(2)
C17A C12A C11A 122.8(2)
C12A C13A H13A 118.9
C14A C13A C12A 122.1(2)
C14A C13A H13A 118.9
C13A C14A H14A 119.7
C13A C14A C15A 120.7(3)
C15A C14A H14A 119.7
C14A C15A C18A 121.5(3)
C16A C15A C14A 117.5(2)
C16A C15A C18A 120.9(3)
C15A C16A H16A 119.1
C17A C16A C15A 121.8(3)
C17A C16A H16A 119.1
C12A C17A H17A 119.8
C16A C17A C12A 120.5(3)
C16A C17A H17A 119.8
C15A C18A H18D 109.5
C15A C18A H18E 109.5
C15A C18A H18F 109.5
H18D C18A H18E 109.5
H18D C18A H18F 109.5
H18E C18A H18F 109.5
O1B S1B N1B 103.47(10)
O1B S1B C1B 107.45(15)
O1B S1B C1C 109.23(19)
O2B S1B O1B 119.03(12)
O2B S1B N1B 109.73(12)
O2B S1B C1B 111.28(14)
O2B S1B C1C 107.4(2)
N1B S1B C1B 104.72(14)
N1B S1B C1C 107.4(2)
C8B O4B C9B 113.65(18)
S1B N1B H1B 119.1
C8B N1B S1B 121.70(17)
C8B N1B H1B 119.1
C2B C1B S1B 120.12(19)
C2B C1B C6B 120
C6B C1B S1B 119.82(18)
C1B C2B H2B 120
C1B C2B C3B 120
C3B C2B H2B 120
C2B C3B H3B 120
C2B C3B C4B 120
C4B C3B H3B 120
C3B C4B C7B 118.2(4)
C5B C4B C3B 120
C5B C4B C7B 121.7(4)
C4B C5B H5B 120
C4B C5B C6B 120
C6B C5B H5B 120
C1B C6B H6B 120
C5B C6B C1B 120
C5B C6B H6B 120
C2C C1C S1B 119.0(3)
C2C C1C C6C 120
C6C C1C S1B 121.0(3)
C1C C2C H2C 120
C1C C2C C3C 120
C3C C2C H2C 120
C2C C3C H3C 120
C4C C3C C2C 120
C4C C3C H3C 120
C3C C4C C5C 120
C3C C4C C7C 123.1(6)
C5C C4C C7C 116.9(6)
C4C C5C H5C 120
C6C C5C C4C 120
C6C C5C H5C 120
C1C C6C H6C 120
C5C C6C C1C 120
C5C C6C H6C 120
C4B C7B H7BA 109.5
C4B C7B H7BB 109.5
C4B C7B H7BC 109.5
H7BA C7B H7BB 109.5
H7BA C7B H7BC 109.5
H7BB C7B H7BC 109.5
C4C C7C H7CA 109.5
C4C C7C H7CB 109.5
C4C C7C H7CC 109.5
H7CA C7C H7CB 109.5
H7CA C7C H7CC 109.5
H7CB C7C H7CC 109.5
O3B C8B O4B 126.6(2)
O3B C8B N1B 124.1(2)
O4B C8B N1B 109.34(19)
O4B C9B H9BA 109.9
O4B C9B H9BB 109.9
O4B C9B C10B 108.7(2)
H9BA C9B H9BB 108.3
C10B C9B H9BA 109.9
C10B C9B H9BB 109.9
C9B C10B H10B 118.6
C11B C10B C9B 122.7(2)
C11B C10B H10B 118.6
C10B C11B H11B 116.4
C10B C11B C12B 127.2(2)
C12B C11B H11B 116.4
C13B C12B C11B 119.2(2)
C13B C12B C17B 117.6(2)
C17B C12B C11B 123.1(2)
C12B C13B H13B 119.3
C14B C13B C12B 121.5(2)
C14B C13B H13B 119.3
C13B C14B H14B 119.4
C13B C14B C15B 121.3(2)
C15B C14B H14B 119.4
C14B C15B C18B 121.2(2)
C16B C15B C14B 117.3(2)
C16B C15B C18B 121.5(2)
C15B C16B H16B 119
C17B C16B C15B 122.0(2)
C17B C16B H16B 119
C12B C17B H17B 119.8
C16B C17B C12B 120.3(2)
C16B C17B H17B 119.8
C15B C18B H18A 109.5
C15B C18B H18B 109.5
C15B C18B H18C 109.5
H18A C18B H18B 109.5
H18A C18B H18C 109.5
H18B C18B H18C 109.5

loop_
_geom_bond_atom_site_label_1
_geom_bond_atom_site_label_2
_geom_bond_distance
S1A O1A 1.4404(19)
S1A O2A 1.427(2)
S1A N1A 1.637(2)
S1A C1A 1.757(2)
O3A C8A 1.199(3)
O4A C8A 1.334(3)
O4A C9A 1.456(3)
N1A H1A 0.88
N1A C8A 1.387(3)
C1A C2A 1.377(4)
C1A C6A 1.381(4)
C2A H2A 0.95
C2A C3A 1.379(4)
C3A H3A 0.95
C3A C4A 1.401(4)
C4A C5A 1.375(4)
C4A C7A 1.504(4)
C5A H5A 0.95
C5A C6A 1.385(4)
C6A H6A 0.95
C7A H7AA 0.98
C7A H7AB 0.98
C7A H7AC 0.98
C9A H9AA 0.99
C9A H9AB 0.99
C9A C10A 1.487(4)
C10A H10A 0.95
C10A C11A 1.320(4)
C11A H11A 0.95
C11A C12A 1.471(4)
C12A C13A 1.388(4)
C12A C17A 1.400(4)
C13A H13A 0.95
C13A C14A 1.382(4)
C14A H14A 0.95
C14A C15A 1.394(4)
C15A C16A 1.391(4)
C15A C18A 1.504(4)
C16A H16A 0.95
C16A C17A 1.387(4)
C17A H17A 0.95
C18A H18D 0.98
C18A H18E 0.98
C18A H18F 0.98
S1B O1B 1.4403(19)
S1B O2B 1.425(2)
S1B N1B 1.644(2)
S1B C1B 1.741(2)
S1B C1C 1.731(3)
O3B C8B 1.203(3)
O4B C8B 1.335(3)
O4B C9B 1.464(3)
N1B H1B 0.88
N1B C8B 1.387(3)
C1B C2B 1.39
C1B C6B 1.39
C2B H2B 0.95
C2B C3B 1.39
C3B H3B 0.95
C3B C4B 1.39
C4B C5B 1.39
C4B C7B 1.505(7)
C5B H5B 0.95
C5B C6B 1.39
C6B H6B 0.95
C1C C2C 1.39
C1C C6C 1.39
C2C H2C 0.95
C2C C3C 1.39
C3C H3C 0.95
C3C C4C 1.39
C4C C5C 1.39
C4C C7C 1.517(10)
C5C H5C 0.95
C5C C6C 1.39
C6C H6C 0.95
C7B H7BA 0.98
C7B H7BB 0.98
C7B H7BC 0.98
C7C H7CA 0.98
C7C H7CB 0.98
C7C H7CC 0.98
C9B H9BA 0.99
C9B H9BB 0.99
C9B C10B 1.482(3)
C10B H10B 0.95
C10B C11B 1.322(4)
C11B H11B 0.95
C11B C12B 1.465(3)
C12B C13B 1.390(3)
C12B C17B 1.403(4)
C13B H13B 0.95
C13B C14B 1.381(4)
C14B H14B 0.95
C14B C15B 1.392(4)
C15B C16B 1.391(4)
C15B C18B 1.503(3)
C16B H16B 0.95
C16B C17B 1.384(4)
C17B H17B 0.95
C18B H18A 0.98
C18B H18B 0.98
C18B H18C 0.98

loop_
_geom_torsion_atom_site_label_1
_geom_torsion_atom_site_label_2
_geom_torsion_atom_site_label_3
_geom_torsion_atom_site_label_4
_geom_torsion
S1A N1A C8A O3A -2.7(4)
S1A N1A C8A O4A 178.60(17)
S1A C1A C2A C3A 178.5(2)
S1A C1A C6A C5A -179.6(3)
O1A S1A N1A C8A -179.2(2)
O1A S1A C1A C2A 53.6(2)
O1A S1A C1A C6A -127.7(3)
O2A S1A N1A C8A 53.2(2)
O2A S1A C1A C2A -174.5(2)
O2A S1A C1A C6A 4.3(3)
O4A C9A C10A C11A 127.8(3)
N1A S1A C1A C2A -56.5(2)
N1A S1A C1A C6A 122.3(3)
C1A S1A N1A C8A -64.7(2)
C1A C2A C3A C4A 0.8(4)
C2A C1A C6A C5A -0.8(5)
C2A C3A C4A C5A -0.2(4)
C2A C3A C4A C7A -178.0(3)
C3A C4A C5A C6A -0.9(5)
C4A C5A C6A C1A 1.4(6)
C6A C1A C2A C3A -0.3(4)
C7A C4A C5A C6A 176.9(3)
C8A O4A C9A C10A 168.7(2)
C9A O4A C8A O3A 6.0(4)
C9A O4A C8A N1A -175.3(2)
C9A C10A C11A C12A 178.5(2)
C10A C11A C12A C13A -177.9(2)
C10A C11A C12A C17A 3.2(4)
C11A C12A C13A C14A -179.6(2)
C11A C12A C17A C16A 179.2(2)
C12A C13A C14A C15A 0.4(4)
C13A C12A C17A C16A 0.3(4)
C13A C14A C15A C16A 0.3(4)
C13A C14A C15A C18A -178.7(2)
C14A C15A C16A C17A -0.7(4)
C15A C16A C17A C12A 0.4(4)
C17A C12A C13A C14A -0.7(4)
C18A C15A C16A C17A 178.3(2)
S1B N1B C8B O3B -0.3(4)
S1B N1B C8B O4B -178.93(16)
S1B C1B C2B C3B -177.1(3)
S1B C1B C6B C5B 177.1(3)
S1B C1C C2C C3C -178.9(4)
S1B C1C C6C C5C 178.9(4)
O1B S1B N1B C8B -179.1(2)
O1B S1B C1B C2B 55.7(3)
O1B S1B C1B C6B -121.4(3)
O1B S1B C1C C2C 36.1(4)
O1B S1B C1C C6C -142.8(4)
O2B S1B N1B C8B 52.9(2)
O2B S1B C1B C2B -172.4(3)
O2B S1B C1B C6B 10.6(3)
O2B S1B C1C C2C 166.5(4)
O2B S1B C1C C6C -12.4(5)
O4B C9B C10B C11B 120.8(2)
N1B S1B C1B C2B -53.9(3)
N1B S1B C1B C6B 129.1(3)
N1B S1B C1C C2C -75.5(4)
N1B S1B C1C C6C 105.6(5)
C1B S1B N1B C8B -66.6(2)
C1B C2B C3B C4B 0
C2B C1B C6B C5B 0
C2B C3B C4B C5B 0
C2B C3B C4B C7B 176.8(4)
C3B C4B C5B C6B 0
C4B C5B C6B C1B 0
C6B C1B C2B C3B 0
C1C S1B N1B C8B -63.6(3)
C1C C2C C3C C4C 0
C2C C1C C6C C5C 0
C2C C3C C4C C5C 0
C2C C3C C4C C7C -178.9(7)
C3C C4C C5C C6C 0
C4C C5C C6C C1C 0
C6C C1C C2C C3C 0
C7B C4B C5B C6B -176.7(5)
C7C C4C C5C C6C 179.0(7)
C8B O4B C9B C10B 165.45(19)
C9B O4B C8B O3B -0.8(3)
C9B O4B C8B N1B 177.7(2)
C9B C10B C11B C12B 172.8(2)
C10B C11B C12B C13B -177.8(2)
C10B C11B C12B C17B -0.7(4)
C11B C12B C13B C14B 177.7(2)
C11B C12B C17B C16B -177.8(2)
C12B C13B C14B C15B 0.6(4)
C13B C12B C17B C16B -0.7(3)
C13B C14B C15B C16B -1.4(3)
C13B C14B C15B C18B 178.4(2)
C14B C15B C16B C17B 1.2(3)
C15B C16B C17B C12B -0.1(4)
C17B C12B C13B C14B 0.5(3)
C18B C15B C16B C17B -178.6(2)
